data_4035328
loop_
_publ_author_name
'Ping, Lucy'
'Bak, JungMin'
'Kim, Youngmee'
'Bouffard, Jean'

_publ_section_title
;
 Addition, Substitution, and Ring-Contraction Reactions of Quinones with
 N-Heterocyclic Carbenes.
;
_journal_issue 16
_journal_name_full 'The Journal of organic chemistry'
_journal_page_first 9240
_journal_page_last 9249
_journal_paper_doi 10.1021/acs.joc.8b01236
_journal_volume 83
_journal_year 2018
_chemical_formula_sum 'C33 H36 Cl2 N2 O3'
_chemical_formula_weight 579.54
_space_group_crystal_system monoclinic
_space_group_IT_number 14
_space_group_name_Hall '-P 2yn'
_space_group_name_H-M_alt 'P 1 21/n 1'
_atom_sites_solution_hydrogens mixed
_audit_creation_method 'APEX2 v2014.1-1'
_cell_angle_alpha 90
_cell_angle_beta 99.2723(7)
_cell_angle_gamma 90
_cell_formula_units_Z 4
_cell_length_a 9.42820(10)
_cell_length_b 14.6095(2)
_cell_length_c 23.4717(3)
_cell_measurement_reflns_used 9966
_cell_measurement_temperature 296(2)
_cell_measurement_theta_max 23.42
_cell_measurement_theta_min 2.22
_cell_volume 3190.78(7)
_computing_cell_refinement 'SAINT V8.34A (Bruker AXS Inc., 2013)'
_computing_data_collection 'Bruker Instrument Srvice v2013.12.0.0'
_computing_data_reduction 'SAINT V8.34A (Bruker AXS Inc., 2013)'
_computing_structure_refinement 'SHELXL-2014 (Sheldrick, 2015)'
_diffrn_ambient_temperature 296(2)
_diffrn_measured_fraction_theta_full 1.000
_diffrn_measured_fraction_theta_max 0.996
_diffrn_measurement_device_type 'Bruker APEX-II CCD'
_diffrn_measurement_method '\f and \w scans'
_diffrn_radiation_type MoK\a
_diffrn_radiation_wavelength 0.71073
_diffrn_reflns_av_R_equivalents 0.0401
_diffrn_reflns_av_unetI/netI 0.0271
_diffrn_reflns_Laue_measured_fraction_full 1.000
_diffrn_reflns_Laue_measured_fraction_max 0.996
_diffrn_reflns_limit_h_max 12
_diffrn_reflns_limit_h_min -12
_diffrn_reflns_limit_k_max 19
_diffrn_reflns_limit_k_min -19
_diffrn_reflns_limit_l_max 30
_diffrn_reflns_limit_l_min -31
_diffrn_reflns_number 61182
_diffrn_reflns_point_group_measured_fraction_full 1.000
_diffrn_reflns_point_group_measured_fraction_max 0.996
_diffrn_reflns_theta_full 25.242
_diffrn_reflns_theta_max 28.634
_diffrn_reflns_theta_min 1.648
_exptl_absorpt_coefficient_mu 0.238
_exptl_absorpt_correction_T_max 0.98
_exptl_absorpt_correction_T_min 0.93
_exptl_absorpt_correction_type multi-scan
_exptl_absorpt_process_details 'SADABS V2012/1 (Bruker AXS Inc.)'
_exptl_crystal_colour red
_exptl_crystal_density_diffrn 1.206
_exptl_crystal_description block
_exptl_crystal_F_000 1224
_exptl_crystal_size_max 0.200
_exptl_crystal_size_mid 0.100
_exptl_crystal_size_min 0.100
_refine_diff_density_max 0.568
_refine_diff_density_min -0.501
_refine_diff_density_rms 0.049
_refine_ls_extinction_method none
_refine_ls_goodness_of_fit_ref 1.061
_refine_ls_hydrogen_treatment mixed
_refine_ls_matrix_type full
_refine_ls_number_parameters 391
_refine_ls_number_reflns 8169
_refine_ls_number_restraints 29
_refine_ls_restrained_S_all 1.077
_refine_ls_R_factor_all 0.0942
_refine_ls_R_factor_gt 0.0595
_refine_ls_shift/su_max 0.001
_refine_ls_shift/su_mean 0.000
_refine_ls_structure_factor_coef Fsqd
_refine_ls_weighting_details 'w=1/[\s^2^(Fo^2^)+(0.0886P)^2^+1.1266P] where P=(Fo^2^+2Fc^2^)/3'
_refine_ls_weighting_scheme calc
_refine_ls_wR_factor_gt 0.1656
_refine_ls_wR_factor_ref 0.1905
_reflns_Friedel_coverage 0.000
_reflns_number_gt 5243
_reflns_number_total 8169
_reflns_threshold_expression 'I > 2\s(I)'
_cod_data_source_file jo8b01236_si_002.cif
_cod_data_source_block 5a
_cod_original_sg_symbol_H-M 'P 21/n'
_cod_database_code 4035328
_shelx_space_group_comment
; 
The symmetry employed for this shelxl refinement is uniquely defined 
by the following loop, which should always be used as a source of 
symmetry information in preference to the above space-group names. 
They are only intended as comments. 
;
_shelx_estimated_absorpt_t_min 0.954
_shelx_estimated_absorpt_t_max 0.977
_shelxl_version_number 2013-4

loop_
_space_group_symop_operation_xyz
'x, y, z'
'-x+1/2, y+1/2, -z+1/2'
'-x, -y, -z'
'x-1/2, -y-1/2, z-1/2'

loop_
_atom_site_label
_atom_site_type_symbol
_atom_site_fract_x
_atom_site_fract_y
_atom_site_fract_z
_atom_site_U_iso_or_equiv
_atom_site_adp_type
_atom_site_occupancy
_atom_site_site_symmetry_order
_atom_site_calc_flag
_atom_site_refinement_flags_posn
_atom_site_refinement_flags_adp
_atom_site_refinement_flags_occupancy
_atom_site_disorder_assembly
_atom_site_disorder_group
C1 C 0.1414(2) 0.73006(14) 0.90804(9) 0.0424(4) Uani 1 1 d . . . . .
C2 C 0.1623(2) 0.78212(16) 0.95883(9) 0.0499(5) Uani 1 1 d . . . . .
C3 C 0.0919(3) 0.7517(2) 1.00310(11) 0.0642(7) Uani 1 1 d . . . . .
H3 H 0.1020 0.7848 1.0374 0.077 Uiso 1 1 calc R U . . .
C4 C 0.0085(3) 0.6748(2) 0.99765(12) 0.0700(7) Uani 1 1 d . . . . .
H4 H -0.0378 0.6567 1.0279 0.084 Uiso 1 1 calc R U . . .
C5 C -0.0075(3) 0.6236(2) 0.94735(12) 0.0630(6) Uani 1 1 d . . . . .
H5 H -0.0624 0.5705 0.9446 0.076 Uiso 1 1 calc R U . . .
C6 C 0.0576(2) 0.65076(15) 0.90076(10) 0.0483(5) Uani 1 1 d . . . . .
C7 C 0.2513(3) 0.86821(18) 0.96748(11) 0.0641(7) Uani 1 1 d . . . . .
H7 H 0.3035 0.8742 0.9348 0.077 Uiso 1 1 calc R U . . .
C8 C 0.1568(5) 0.9524(2) 0.96834(16) 0.0990(11) Uani 1 1 d . . . . .
H8A H 0.0905 0.9560 0.9328 0.148 Uiso 1 1 calc R U . . .
H8B H 0.2158 1.0063 0.9727 0.148 Uiso 1 1 calc R U . . .
H8C H 0.1043 0.9481 1.0001 0.148 Uiso 1 1 calc R U . . .
C9 C 0.3625(4) 0.8652(3) 1.02309(13) 0.0912(10) Uani 1 1 d . . . . .
H9A H 0.3138 0.8651 1.0560 0.137 Uiso 1 1 calc R U . . .
H9B H 0.4238 0.9179 1.0247 0.137 Uiso 1 1 calc R U . . .
H9C H 0.4195 0.8107 1.0234 0.137 Uiso 1 1 calc R U . . .
C10 C 0.0310(3) 0.59562(16) 0.84540(11) 0.0555(6) Uani 1 1 d . . . . .
H10 H 0.0928 0.6201 0.8192 0.067 Uiso 1 1 calc R U . . .
C11 C -0.1248(4) 0.6056(3) 0.81627(16) 0.1034(12) Uani 1 1 d . . . . .
H11A H -0.1875 0.5914 0.8435 0.155 Uiso 1 1 calc R U . . .
H11B H -0.1434 0.5643 0.7841 0.155 Uiso 1 1 calc R U . . .
H11C H -0.1416 0.6673 0.8029 0.155 Uiso 1 1 calc R U . . .
C12 C 0.0676(4) 0.4952(2) 0.85588(16) 0.0904(10) Uani 1 1 d . . . . .
H12A H -0.0011 0.4677 0.8766 0.136 Uiso 1 1 calc R U . . .
H12B H 0.1621 0.4899 0.8781 0.136 Uiso 1 1 calc R U . . .
H12C H 0.0651 0.4646 0.8195 0.136 Uiso 1 1 calc R U . . .
C13 C 0.1458(2) 0.83900(14) 0.82655(9) 0.0472(5) Uani 1 1 d . . . . .
H13 H 0.0665 0.8735 0.8324 0.057 Uiso 1 1 calc R U . . .
C14 C 0.2264(2) 0.85239(14) 0.78516(9) 0.0471(5) Uani 1 1 d . . . . .
H14 H 0.2142 0.8981 0.7572 0.056 Uiso 1 1 calc R U . . .
C15 C 0.4507(2) 0.78320(14) 0.76019(9) 0.0449(5) Uani 1 1 d . . . . .
C16 C 0.5780(3) 0.82612(16) 0.78512(10) 0.0538(5) Uani 1 1 d . . . . .
C17 C 0.6895(3) 0.8282(2) 0.75259(14) 0.0744(8) Uani 1 1 d . . . . .
H17 H 0.7755 0.8569 0.7676 0.089 Uiso 1 1 calc R U . . .
C18 C 0.6749(4) 0.7891(2) 0.69926(15) 0.0845(9) Uani 1 1 d . . . . .
H18 H 0.7512 0.7904 0.6786 0.101 Uiso 1 1 calc R U . . .
C19 C 0.5482(4) 0.7476(2) 0.67582(12) 0.0779(9) Uani 1 1 d . . . . .
H19 H 0.5405 0.7215 0.6393 0.093 Uiso 1 1 calc R U . . .
C20 C 0.4299(3) 0.74348(15) 0.70520(10) 0.0566(6) Uani 1 1 d . . . . .
C21 C 0.5947(3) 0.8737(2) 0.84314(12) 0.0690(7) Uani 1 1 d . . . . .
H21 H 0.5172 0.8518 0.8629 0.083 Uiso 1 1 calc R U . . .
C22 C 0.5743(6) 0.9770(3) 0.83430(18) 0.1282(16) Uani 1 1 d . . . . .
H22A H 0.6549 1.0018 0.8192 0.192 Uiso 1 1 calc R U . . .
H22B H 0.5676 1.0055 0.8706 0.192 Uiso 1 1 calc R U . . .
H22C H 0.4877 0.9883 0.8076 0.192 Uiso 1 1 calc R U . . .
C23 C 0.7368(4) 0.8524(4) 0.88216(17) 0.1301(18) Uani 1 1 d . . . . .
H23A H 0.7547 0.7877 0.8818 0.195 Uiso 1 1 calc R U . . .
H23B H 0.7315 0.8718 0.9209 0.195 Uiso 1 1 calc R U . . .
H23C H 0.8135 0.8844 0.8683 0.195 Uiso 1 1 calc R U . . .
C24 C 0.2898(4) 0.70254(17) 0.67650(11) 0.0765(9) Uani 1 1 d D . . . .
H24 H 0.229(4) 0.697(2) 0.7055(15) 0.092 Uiso 1 1 d . U . . .
C25 C 0.2075(5) 0.7736(3) 0.63484(15) 0.1107(13) Uani 1 1 d . . . . .
H25A H 0.2518 0.7785 0.6009 0.166 Uiso 1 1 calc R U . . .
H25B H 0.2101 0.8321 0.6537 0.166 Uiso 1 1 calc R U . . .
H25C H 0.1094 0.7544 0.6241 0.166 Uiso 1 1 calc R U . . .
C26 C 0.3298(9) 0.6150(3) 0.6504(4) 0.081(2) Uani 0.5 1 d D U P A 1
H26A H 0.3661 0.6279 0.6153 0.121 Uiso 0.5 1 calc R U P A 1
H26B H 0.2465 0.5765 0.6421 0.121 Uiso 0.5 1 calc R U P A 1
H26C H 0.4024 0.5844 0.6770 0.121 Uiso 0.5 1 calc R U P A 1
C26* C 0.2703(10) 0.6184(4) 0.6408(3) 0.088(2) Uani 0.5 1 d D U P A 2
H26D H 0.2916 0.6314 0.6030 0.132 Uiso 0.5 1 calc R U P A 2
H26E H 0.1727 0.5978 0.6378 0.132 Uiso 0.5 1 calc R U P A 2
H26F H 0.3340 0.5716 0.6586 0.132 Uiso 0.5 1 calc R U P A 2
C27 C 0.3154(2) 0.73186(12) 0.83742(8) 0.0364(4) Uani 1 1 d . . . . .
C28 C 0.4056(2) 0.65389(13) 0.85858(8) 0.0389(4) Uani 1 1 d . . . . .
C29 C 0.4056(2) 0.57532(14) 0.82308(9) 0.0447(5) Uani 1 1 d . . . . .
C30 C 0.5136(2) 0.49889(13) 0.84485(10) 0.0528(5) Uani 1 1 d D . . . .
C31 C 0.5869(2) 0.50322(13) 0.90521(10) 0.0512(5) Uani 1 1 d D . . . .
C32 C 0.5740(2) 0.57710(14) 0.93760(9) 0.0506(5) Uani 1 1 d D . . . .
C33 C 0.4865(2) 0.66011(15) 0.91481(9) 0.0459(5) Uani 1 1 d . . . . .
Cl1 Cl 0.65632(7) 0.58422(6) 1.00672(3) 0.0741(2) Uani 1 1 d . . . . .
Cl2 Cl 0.68963(8) 0.41107(5) 0.93097(4) 0.0850(3) Uani 1 1 d . . . . .
N1 N 0.20201(18) 0.76456(11) 0.85905(7) 0.0396(4) Uani 1 1 d . . . . .
N2 N 0.33077(18) 0.78553(11) 0.79196(7) 0.0395(4) Uani 1 1 d . . . . .
O1 O 0.3287(2) 0.56185(11) 0.77661(7) 0.0635(5) Uani 1 1 d . . . . .
O2 O 0.5441(5) 0.4412(2) 0.80897(17) 0.0547(11) Uani 0.6 1 d D U P B 1
O2* O 0.5231(8) 0.4237(3) 0.8203(3) 0.0569(19) Uani 0.4 1 d D U P B 2
O3 O 0.4894(2) 0.72798(13) 0.94574(7) 0.0709(5) Uani 1 1 d . . . . .

loop_
_atom_site_aniso_label
_atom_site_aniso_U_11
_atom_site_aniso_U_22
_atom_site_aniso_U_33
_atom_site_aniso_U_23
_atom_site_aniso_U_13
_atom_site_aniso_U_12
C1 0.0429(11) 0.0462(11) 0.0406(10) 0.0072(8) 0.0145(8) 0.0098(8)
C2 0.0531(12) 0.0550(12) 0.0440(11) 0.0030(9) 0.0150(10) 0.0109(10)
C3 0.0707(16) 0.0824(18) 0.0439(13) 0.0036(12) 0.0225(12) 0.0123(14)
C4 0.0677(16) 0.094(2) 0.0540(14) 0.0201(14) 0.0277(12) 0.0072(15)
C5 0.0553(14) 0.0710(16) 0.0666(16) 0.0175(13) 0.0214(12) -0.0022(12)
C6 0.0445(11) 0.0490(12) 0.0527(12) 0.0104(9) 0.0121(9) 0.0058(9)
C7 0.0815(18) 0.0608(15) 0.0541(14) -0.0107(11) 0.0231(13) 0.0014(13)
C8 0.148(3) 0.0638(18) 0.091(2) -0.0027(16) 0.039(2) 0.020(2)
C9 0.105(2) 0.101(2) 0.0664(19) -0.0297(17) 0.0081(17) -0.009(2)
C10 0.0555(13) 0.0526(13) 0.0595(14) 0.0011(10) 0.0124(11) -0.0045(10)
C11 0.074(2) 0.139(3) 0.090(2) -0.029(2) -0.0076(18) 0.007(2)
C12 0.122(3) 0.0542(16) 0.099(2) 0.0001(15) 0.030(2) -0.0017(17)
C13 0.0485(12) 0.0447(11) 0.0491(12) 0.0092(9) 0.0099(9) 0.0127(9)
C14 0.0545(12) 0.0435(11) 0.0434(11) 0.0092(9) 0.0083(9) 0.0085(9)
C15 0.0559(12) 0.0424(10) 0.0403(10) 0.0062(8) 0.0195(9) 0.0047(9)
C16 0.0525(13) 0.0589(13) 0.0525(13) 0.0067(10) 0.0156(10) 0.0029(10)
C17 0.0593(15) 0.090(2) 0.0798(19) 0.0163(16) 0.0277(14) 0.0030(14)
C18 0.087(2) 0.095(2) 0.084(2) 0.0163(18) 0.0532(18) 0.0127(18)
C19 0.121(3) 0.0666(17) 0.0574(16) 0.0014(13) 0.0503(18) 0.0111(17)
C20 0.0885(18) 0.0437(11) 0.0431(12) 0.0016(9) 0.0268(12) 0.0018(11)
C21 0.0617(15) 0.0867(19) 0.0576(15) -0.0083(13) 0.0067(12) -0.0151(14)
C22 0.191(5) 0.090(3) 0.101(3) -0.035(2) 0.016(3) -0.018(3)
C23 0.076(2) 0.222(6) 0.084(2) -0.014(3) -0.0114(19) -0.006(3)
C24 0.120(3) 0.0653(16) 0.0467(14) -0.0063(12) 0.0193(15) -0.0247(17)
C25 0.128(3) 0.123(3) 0.070(2) 0.009(2) -0.018(2) -0.031(3)
C26 0.084(3) 0.080(3) 0.078(3) -0.0115(17) 0.0127(18) -0.0089(18)
C26* 0.091(3) 0.088(3) 0.084(3) -0.0082(18) 0.0080(19) -0.0067(18)
C27 0.0418(10) 0.0354(9) 0.0324(9) -0.0007(7) 0.0076(8) 0.0011(7)
C28 0.0400(10) 0.0390(10) 0.0390(10) 0.0028(8) 0.0106(8) 0.0046(8)
C29 0.0454(11) 0.0413(10) 0.0496(12) 0.0015(9) 0.0140(9) 0.0048(8)
C30 0.0453(12) 0.0452(12) 0.0694(15) 0.0002(10) 0.0140(11) 0.0051(9)
C31 0.0419(11) 0.0483(12) 0.0654(14) 0.0132(10) 0.0145(10) 0.0089(9)
C32 0.0386(11) 0.0665(14) 0.0472(12) 0.0165(10) 0.0084(9) 0.0016(9)
C33 0.0465(11) 0.0482(11) 0.0440(11) 0.0045(9) 0.0108(9) 0.0031(9)
Cl1 0.0641(4) 0.1067(6) 0.0482(3) 0.0128(3) -0.0005(3) 0.0041(4)
Cl2 0.0761(5) 0.0727(5) 0.1050(6) 0.0283(4) 0.0108(4) 0.0335(4)
N1 0.0421(9) 0.0401(8) 0.0380(8) 0.0047(7) 0.0112(7) 0.0056(7)
N2 0.0460(9) 0.0390(8) 0.0349(8) 0.0032(6) 0.0106(7) 0.0020(7)
O1 0.0781(12) 0.0543(9) 0.0541(10) -0.0120(7) -0.0015(9) 0.0113(8)
O2 0.0610(17) 0.0465(14) 0.0588(17) -0.0107(13) 0.0164(13) 0.0057(13)
O2* 0.062(2) 0.048(2) 0.061(2) -0.0067(16) 0.0114(16) 0.0006(16)
O3 0.0885(13) 0.0695(11) 0.0499(9) -0.0118(8) -0.0036(9) 0.0136(10)

loop_
_atom_type_symbol
_atom_type_description
_atom_type_scat_dispersion_real
_atom_type_scat_dispersion_imag
_atom_type_scat_source
C C 0.0033 0.0016 'International Tables Vol C Tables 4.2.6.8 and 6.1.1.4'
H H 0.0000 0.0000 'International Tables Vol C Tables 4.2.6.8 and 6.1.1.4'
N N 0.0061 0.0033 'International Tables Vol C Tables 4.2.6.8 and 6.1.1.4'
O O 0.0106 0.0060 'International Tables Vol C Tables 4.2.6.8 and 6.1.1.4'
Cl Cl 0.1484 0.1585 'International Tables Vol C Tables 4.2.6.8 and 6.1.1.4'

loop_
_geom_angle_atom_site_label_1
_geom_angle_atom_site_label_2
_geom_angle_atom_site_label_3
_geom_angle
C6 C1 C2 123.60(19)
C6 C1 N1 118.49(18)
C2 C1 N1 117.75(19)
C3 C2 C1 116.3(2)
C3 C2 C7 119.2(2)
C1 C2 C7 124.5(2)
C4 C3 C2 121.9(2)
C4 C3 H3 119.0
C2 C3 H3 119.0
C3 C4 C5 120.4(2)
C3 C4 H4 119.8
C5 C4 H4 119.8
C4 C5 C6 120.9(3)
C4 C5 H5 119.6
C6 C5 H5 119.6
C5 C6 C1 116.8(2)
C5 C6 C10 119.2(2)
C1 C6 C10 123.92(19)
C2 C7 C8 111.2(2)
C2 C7 C9 112.3(2)
C8 C7 C9 109.4(2)
C2 C7 H7 107.9
C8 C7 H7 107.9
C9 C7 H7 107.9
C7 C8 H8A 109.5
C7 C8 H8B 109.5
H8A C8 H8B 109.5
C7 C8 H8C 109.5
H8A C8 H8C 109.5
H8B C8 H8C 109.5
C7 C9 H9A 109.5
C7 C9 H9B 109.5
H9A C9 H9B 109.5
C7 C9 H9C 109.5
H9A C9 H9C 109.5
H9B C9 H9C 109.5
C6 C10 C12 111.9(2)
C6 C10 C11 110.4(2)
C12 C10 C11 110.0(3)
C6 C10 H10 108.1
C12 C10 H10 108.1
C11 C10 H10 108.1
C10 C11 H11A 109.5
C10 C11 H11B 109.5
H11A C11 H11B 109.5
C10 C11 H11C 109.5
H11A C11 H11C 109.5
H11B C11 H11C 109.5
C10 C12 H12A 109.5
C10 C12 H12B 109.5
H12A C12 H12B 109.5
C10 C12 H12C 109.5
H12A C12 H12C 109.5
H12B C12 H12C 109.5
C14 C13 N1 107.62(18)
C14 C13 H13 126.2
N1 C13 H13 126.2
C13 C14 N2 106.88(17)
C13 C14 H14 126.6
N2 C14 H14 126.6
C16 C15 C20 123.8(2)
C16 C15 N2 117.54(18)
C20 C15 N2 118.6(2)
C17 C16 C15 116.9(2)
C17 C16 C21 120.2(2)
C15 C16 C21 122.7(2)
C18 C17 C16 121.3(3)
C18 C17 H17 119.3
C16 C17 H17 119.3
C17 C18 C19 120.4(3)
C17 C18 H18 119.8
C19 C18 H18 119.8
C18 C19 C20 122.1(3)
C18 C19 H19 119.0
C20 C19 H19 119.0
C15 C20 C19 115.5(3)
C15 C20 C24 124.0(2)
C19 C20 C24 120.4(2)
C16 C21 C23 113.6(3)
C16 C21 C22 109.7(2)
C23 C21 C22 111.1(3)
C16 C21 H21 107.4
C23 C21 H21 107.4
C22 C21 H21 107.4
C21 C22 H22A 109.5
C21 C22 H22B 109.5
H22A C22 H22B 109.5
C21 C22 H22C 109.5
H22A C22 H22C 109.5
H22B C22 H22C 109.5
C21 C23 H23A 109.5
C21 C23 H23B 109.5
H23A C23 H23B 109.5
C21 C23 H23C 109.5
H23A C23 H23C 109.5
H23B C23 H23C 109.5
C26* C24 C20 127.0(5)
C26 C24 C20 105.2(4)
C26* C24 C25 101.3(4)
C26 C24 C25 116.7(4)
C20 C24 C25 109.3(2)
C26* C24 H24 107(2)
C26 C24 H24 116(2)
C20 C24 H24 107.2(19)
C25 C24 H24 102(2)
C24 C25 H25A 109.5
C24 C25 H25B 109.5
H25A C25 H25B 109.5
C24 C25 H25C 109.5
H25A C25 H25C 109.5
H25B C25 H25C 109.5
C24 C26 H26A 109.5
C24 C26 H26B 109.5
H26A C26 H26B 109.5
C24 C26 H26C 109.5
H26A C26 H26C 109.5
H26B C26 H26C 109.5
C24 C26* H26D 109.5
C24 C26* H26E 109.5
H26D C26* H26E 109.5
C24 C26* H26F 109.5
H26D C26* H26F 109.5
H26E C26* H26F 109.5
N1 C27 N2 106.58(16)
N1 C27 C28 127.18(17)
N2 C27 C28 126.24(17)
C33 C28 C29 123.21(18)
C33 C28 C27 117.62(17)
C29 C28 C27 119.14(17)
O1 C29 C28 126.65(19)
O1 C29 C30 116.33(18)
C28 C29 C30 117.02(18)
O2* C30 C31 115.0(4)
O2 C30 C31 123.4(3)
O2* C30 C29 125.2(4)
O2 C30 C29 118.3(3)
C31 C30 C29 118.02(16)
C32 C31 C30 120.64(19)
C32 C31 Cl2 122.16(18)
C30 C31 Cl2 117.19(15)
C31 C32 C33 122.66(19)
C31 C32 Cl1 121.84(18)
C33 C32 Cl1 115.50(15)
O3 C33 C28 124.1(2)
O3 C33 C32 118.64(19)
C28 C33 C32 117.29(18)
C27 N1 C13 109.18(16)
C27 N1 C1 127.85(16)
C13 N1 C1 122.96(16)
C27 N2 C14 109.74(16)
C27 N2 C15 125.72(16)
C14 N2 C15 123.92(16)

loop_
_geom_bond_atom_site_label_1
_geom_bond_atom_site_label_2
_geom_bond_distance
C1 C6 1.397(3)
C1 C2 1.401(3)
C1 N1 1.454(2)
C2 C3 1.393(3)
C2 C7 1.508(4)
C3 C4 1.366(4)
C3 H3 0.9300
C4 C5 1.385(4)
C4 H4 0.9300
C5 C6 1.395(3)
C5 H5 0.9300
C6 C10 1.515(3)
C7 C8 1.521(4)
C7 C9 1.537(4)
C7 H7 0.9800
C8 H8A 0.9600
C8 H8B 0.9600
C8 H8C 0.9600
C9 H9A 0.9600
C9 H9B 0.9600
C9 H9C 0.9600
C10 C12 1.517(4)
C10 C11 1.524(4)
C10 H10 0.9800
C11 H11A 0.9600
C11 H11B 0.9600
C11 H11C 0.9600
C12 H12A 0.9600
C12 H12B 0.9600
C12 H12C 0.9600
C13 C14 1.341(3)
C13 N1 1.384(2)
C13 H13 0.9300
C14 N2 1.377(3)
C14 H14 0.9300
C15 C16 1.397(3)
C15 C20 1.400(3)
C15 N2 1.452(3)
C16 C17 1.395(4)
C16 C21 1.514(4)
C17 C18 1.363(5)
C17 H17 0.9300
C18 C19 1.372(5)
C18 H18 0.9300
C19 C20 1.404(4)
C19 H19 0.9300
C20 C24 1.506(4)
C21 C23 1.528(5)
C21 C22 1.531(5)
C21 H21 0.9800
C22 H22A 0.9600
C22 H22B 0.9600
C22 H22C 0.9600
C23 H23A 0.9600
C23 H23B 0.9600
C23 H23C 0.9600
C24 C26* 1.481(2)
C24 C26 1.492(2)
C24 C25 1.547(5)
C24 H24 0.96(3)
C25 H25A 0.9600
C25 H25B 0.9600
C25 H25C 0.9600
C26 H26A 0.9600
C26 H26B 0.9600
C26 H26C 0.9600
C26* H26D 0.9600
C26* H26E 0.9600
C26* H26F 0.9600
C27 N1 1.343(2)
C27 N2 1.351(2)
C27 C28 1.460(3)
C28 C33 1.417(3)
C28 C29 1.419(3)
C29 O1 1.225(3)
C29 C30 1.541(3)
C30 O2* 1.251(2)
C30 O2 1.2569(18)
C30 C31 1.474(3)
C31 C32 1.3369(17)
C31 Cl2 1.711(2)
C32 C33 1.515(3)
C32 Cl1 1.685(2)
C33 O3 1.227(3)
